data_7700919
loop_
_publ_author_name
'Hellman, Ashley N.'
'Haiges, Ralf'
'Marinescu, Smaranda C.'

_publ_section_title
;
 Rhenium bipyridine catalysts with hydrogen bonding pendant amines for
 CO<sub>2</sub> reduction.
;
_journal_issue 38
_journal_name_full 'Dalton transactions (Cambridge, England : 2003)'
_journal_page_first 14251
_journal_page_last 14255
_journal_paper_doi 10.1039/c9dt02689d
_journal_volume 48
_journal_year 2019
_chemical_formula_moiety 'C14 H11 Cl N3 O3 Re, C3 H7 N O'
_chemical_formula_sum 'C17 H18 Cl N4 O4 Re'
_chemical_formula_weight 564.00
_space_group_crystal_system triclinic
_space_group_IT_number 2
_space_group_name_Hall '-P 1'
_space_group_name_H-M_alt 'P -1'
_symmetry_space_group_name_Hall '-P 1'
_symmetry_space_group_name_H-M 'P -1'
_atom_sites_solution_hydrogens mixed
_audit_update_record
;
2019-04-04 deposited with the CCDC.    2019-08-23 downloaded from the CCDC.
;
_cell_angle_alpha 84.241(5)
_cell_angle_beta 87.294(5)
_cell_angle_gamma 79.875(5)
_cell_formula_units_Z 2
_cell_length_a 8.912(3)
_cell_length_b 8.957(3)
_cell_length_c 12.030(4)
_cell_measurement_reflns_used 120
_cell_measurement_temperature 103.(2)
_cell_measurement_theta_max 29.0918
_cell_measurement_theta_min 4.2978
_cell_volume 940.1(5)
_computing_cell_refinement 'APEX3 v2017.3-0 (Bruker AXS, 2017)'
_computing_data_collection 'Bruker Instrument Service v2012.12.0.3 (Bruker AXS, 2012)'
_computing_data_reduction 'SAINT V8.38A (Bruker AXS, 2013)'
_computing_molecular_graphics 'shelXle (C.B. Huebschle, rev 833)'
_computing_publication_material 'SHELXTL XL 2016/6 (Bruker AXS, 2016)'
_computing_structure_refinement 'SHELXTL XL 2016/6 (Bruker AXS, 2016)'
_computing_structure_solution 'SHELXTL XT 2014/5 (Bruker AXS, 2014)'
_diffrn_ambient_temperature 103.(2)
_diffrn_detector_area_resol_mean 8.3333
_diffrn_measured_fraction_theta_full 1.000
_diffrn_measured_fraction_theta_max 0.979
_diffrn_measurement_device_type 'Bruker APEX II CCD'
_diffrn_measurement_method 'omega- and phi-scans'
_diffrn_radiation_monochromator 'TRIUMPH curved-crystal'
_diffrn_radiation_type 'MoK\a '
_diffrn_radiation_wavelength 0.71073
_diffrn_reflns_av_R_equivalents 0.0488
_diffrn_reflns_av_unetI/netI 0.0357
_diffrn_reflns_limit_h_max 12
_diffrn_reflns_limit_h_min -12
_diffrn_reflns_limit_k_max 12
_diffrn_reflns_limit_k_min -12
_diffrn_reflns_limit_l_max 17
_diffrn_reflns_limit_l_min -16
_diffrn_reflns_number 23077
_diffrn_reflns_theta_full 27.50
_diffrn_reflns_theta_max 30.60
_diffrn_reflns_theta_min 1.70
_diffrn_source 'fine-focus tube'
_exptl_absorpt_coefficient_mu 6.636
_exptl_absorpt_correction_T_max 0.7461
_exptl_absorpt_correction_T_min 0.5729
_exptl_absorpt_correction_type multi-scan
_exptl_absorpt_process_details 'SADABS 2016/2 (Bruker AXS, 2016)'
_exptl_crystal_colour 'clear light yellow'
_exptl_crystal_density_diffrn 1.992
_exptl_crystal_density_method 'not measured'
_exptl_crystal_description prism
_exptl_crystal_F_000 544
_exptl_crystal_size_max 0.322
_exptl_crystal_size_mid 0.258
_exptl_crystal_size_min 0.089
_refine_diff_density_max 0.903
_refine_diff_density_min -1.492
_refine_ls_extinction_method none
_refine_ls_goodness_of_fit_ref 1.072
_refine_ls_hydrogen_treatment mixed
_refine_ls_matrix_type full
_refine_ls_number_parameters 250
_refine_ls_number_reflns 5677
_refine_ls_number_restraints 0
_refine_ls_restrained_S_all 1.072
_refine_ls_R_factor_all 0.0206
_refine_ls_R_factor_gt 0.0198
_refine_ls_shift/su_max 0.003
_refine_ls_shift/su_mean 0.000
_refine_ls_structure_factor_coef Fsqd
_refine_ls_weighting_details 'w=1/[\s^2^(Fo^2^)+(0.0150P)^2^+0.7497P] where P=(Fo^2^+2Fc^2^)/3'
_refine_ls_weighting_scheme calc
_refine_ls_wR_factor_gt 0.0495
_refine_ls_wR_factor_ref 0.0499
_reflns_number_gt 5501
_reflns_number_total 5677
_reflns_threshold_expression 'I > 2\s(I)'
_cod_data_source_file c9dt02689d2.cif
_cod_data_source_block Ashley012918
_cod_depositor_comments 'Adding full bibliography for 7700917--7700920.cif.'
_cod_database_code 7700919

loop_
_space_group_symop_operation_xyz
'x, y, z'
'-x, -y, -z'

loop_
_atom_site_type_symbol
_atom_site_label
_atom_site_fract_x
_atom_site_fract_y
_atom_site_fract_z
_atom_site_U_iso_or_equiv
_atom_site_adp_type
_atom_site_calc_flag
_atom_site_refinement_flags_adp
_atom_site_refinement_flags_posn
_atom_site_occupancy
C C1 0.4813(3) 0.8696(2) 0.62784(18) 0.0133(4) Uani d . . 1
C C2 0.5944(3) 0.8432(3) 0.8299(2) 0.0154(4) Uani d . . 1
C C3 0.7829(3) 0.8727(3) 0.6575(2) 0.0164(4) Uani d . . 1
C C4 0.4221(3) 0.5534(3) 0.8468(2) 0.0188(4) Uani d . . 1
H H4 0.394502 0.645075 0.881916 0.023 Uiso calc U R 1
C C5 0.3652(3) 0.4254(3) 0.8913(2) 0.0226(5) Uani d . . 1
H H5 0.301242 0.428439 0.956768 0.027 Uiso calc U R 1
C C6 0.4036(3) 0.2924(3) 0.8383(2) 0.0225(5) Uani d . . 1
H H6 0.36668 0.202735 0.867599 0.027 Uiso calc U R 1
C C7 0.4955(3) 0.2916(3) 0.7430(2) 0.0195(4) Uani d . . 1
H H7 0.520705 0.201781 0.705385 0.023 Uiso calc U R 1
C C8 0.5521(3) 0.4240(3) 0.70160(19) 0.0159(4) Uani d . . 1
C C9 0.6513(3) 0.4338(3) 0.60150(19) 0.0156(4) Uani d . . 1
C C10 0.6994(3) 0.3105(3) 0.5406(2) 0.0201(5) Uani d . . 1
H H10 0.667704 0.215645 0.562313 0.024 Uiso calc U R 1
C C11 0.7948(3) 0.3270(3) 0.4469(2) 0.0220(5) Uani d . . 1
H H11 0.832128 0.241798 0.406208 0.026 Uiso calc U R 1
C C12 0.8354(3) 0.4657(3) 0.4130(2) 0.0190(4) Uani d . . 1
H H12 0.900417 0.477828 0.349016 0.023 Uiso calc U R 1
C C13 0.7779(3) 0.5911(3) 0.47581(19) 0.0154(4) Uani d . . 1
C C14 0.8966(3) 0.7670(3) 0.3415(2) 0.0215(5) Uani d . . 1
H H14A 0.855093 0.732241 0.276553 0.032 Uiso calc U R 1
H H14B 1.002308 0.715561 0.351008 0.032 Uiso calc U R 1
H H14C 0.893397 0.877326 0.329889 0.032 Uiso calc U R 1
N N1 0.5163(2) 0.5524(2) 0.75448(17) 0.0156(4) Uani d . . 1
N N2 0.6938(2) 0.5727(2) 0.57177(16) 0.0141(4) Uani d . . 1
N N3 0.8054(2) 0.7308(2) 0.44156(17) 0.0185(4) Uani d . . 1
H H3 0.752(4) 0.802(4) 0.478(3) 0.022 Uiso d U . 1
Re Re1 0.64407(2) 0.73390(2) 0.70060(2) 0.01013(3) Uani d . . 1
O O1 0.3838(2) 0.9574(2) 0.58668(15) 0.0188(3) Uani d . . 1
O O2 0.5655(2) 0.9088(2) 0.90780(16) 0.0244(4) Uani d . . 1
O O3 0.8670(2) 0.9560(2) 0.63595(17) 0.0252(4) Uani d . . 1
Cl Cl1 0.85031(6) 0.55463(6) 0.80035(5) 0.01704(10) Uani d . . 1
C C15 -0.0503(3) 0.7709(3) 1.0243(2) 0.0232(5) Uani d . . 1
H H15A -0.11725 0.763629 0.963444 0.035 Uiso calc U R 1
H H15B -0.102058 0.846267 1.073296 0.035 Uiso calc U R 1
H H15C -0.026076 0.671415 1.067467 0.035 Uiso calc U R 1
C C16 0.2048(3) 0.8315(3) 1.0561(2) 0.0253(5) Uani d . . 1
H H16A 0.288084 0.874292 1.015886 0.038 Uiso calc U R 1
H H16B 0.245019 0.730656 1.092863 0.038 Uiso calc U R 1
H H16C 0.158785 0.898779 1.112443 0.038 Uiso calc U R 1
C C17 0.1121(3) 0.8490(3) 0.8677(2) 0.0259(5) Uani d . . 1
H H17 0.032697 0.837123 0.821075 0.031 Uiso calc U R 1
N N4 0.0903(2) 0.8176(3) 0.97770(18) 0.0205(4) Uani d . . 1
O O4 0.2232(3) 0.8911(3) 0.82153(19) 0.0392(6) Uani d . . 1

loop_
_atom_site_aniso_label
_atom_site_aniso_U_11
_atom_site_aniso_U_22
_atom_site_aniso_U_33
_atom_site_aniso_U_12
_atom_site_aniso_U_13
_atom_site_aniso_U_23
C1 0.0145(9) 0.0126(9) 0.0126(9) -0.0029(7) 0.0000(7) -0.0005(7)
C2 0.0153(10) 0.0158(10) 0.0152(10) -0.0037(8) 0.0003(8) -0.0008(8)
C3 0.0188(10) 0.0147(10) 0.0152(10) -0.0021(8) -0.0044(8) 0.0010(8)
C4 0.0191(11) 0.0196(11) 0.0177(11) -0.0048(8) 0.0008(9) -0.0001(8)
C5 0.0190(11) 0.0263(13) 0.0220(12) -0.0062(9) 0.0020(9) 0.0037(9)
C6 0.0209(11) 0.0204(12) 0.0262(13) -0.0073(9) -0.0027(9) 0.0046(9)
C7 0.0206(11) 0.0167(11) 0.0214(11) -0.0044(8) -0.0039(9) 0.0019(8)
C8 0.0163(10) 0.0154(10) 0.0161(10) -0.0027(8) -0.0041(8) 0.0003(8)
C9 0.0160(10) 0.0138(10) 0.0168(10) -0.0009(7) -0.0063(8) -0.0007(8)
C10 0.0219(11) 0.0159(11) 0.0230(12) -0.0026(8) -0.0016(9) -0.0045(9)
C11 0.0249(12) 0.0182(11) 0.0228(12) -0.0010(9) -0.0003(10) -0.0059(9)
C12 0.0195(11) 0.0183(11) 0.0184(11) -0.0003(8) -0.0002(9) -0.0040(8)
C13 0.0159(10) 0.0156(10) 0.0136(10) -0.0001(8) -0.0031(8) -0.0002(8)
C14 0.0222(11) 0.0237(12) 0.0185(11) -0.0058(9) 0.0033(9) -0.0002(9)
N1 0.0146(9) 0.0142(9) 0.0171(9) -0.0020(7) -0.0016(7) 0.0019(7)
N2 0.0141(8) 0.0145(9) 0.0130(9) -0.0001(7) -0.0018(7) -0.0011(7)
N3 0.0225(10) 0.0163(9) 0.0158(9) -0.0029(7) 0.0054(8) -0.0011(7)
Re1 0.01206(5) 0.00831(5) 0.00958(5) -0.00085(3) 0.00003(3) -0.00054(3)
O1 0.0186(8) 0.0167(8) 0.0184(8) 0.0025(6) -0.0011(6) 0.0021(6)
O2 0.0255(9) 0.0301(10) 0.0194(9) -0.0059(7) 0.0044(7) -0.0115(7)
O3 0.0261(9) 0.0226(9) 0.0283(10) -0.0106(7) -0.0043(8) 0.0035(7)
Cl1 0.0174(2) 0.0147(2) 0.0179(3) 0.00025(18) -0.00442(19) 0.00077(18)
C15 0.0188(11) 0.0285(13) 0.0229(12) -0.0094(9) -0.0037(9) 0.0059(10)
C16 0.0210(12) 0.0279(13) 0.0278(13) -0.0087(9) -0.0067(10) 0.0037(10)
C17 0.0243(12) 0.0287(14) 0.0201(12) 0.0018(10) 0.0013(10) 0.0070(10)
N4 0.0164(9) 0.0260(11) 0.0187(10) -0.0052(8) -0.0010(7) 0.0031(8)
O4 0.0288(11) 0.0457(14) 0.0334(12) 0.0063(9) 0.0119(9) 0.0149(10)

loop_
_atom_type_symbol
_atom_type_description
_atom_type_scat_dispersion_real
_atom_type_scat_dispersion_imag
_atom_type_scat_source
C C 0.0033 0.0016 'International Tables Vol C Tables 4.2.6.8 and 6.1.1.4'
H H 0.0000 0.0000 'International Tables Vol C Tables 4.2.6.8 and 6.1.1.4'
N N 0.0061 0.0033 'International Tables Vol C Tables 4.2.6.8 and 6.1.1.4'
Re Re -1.0185 7.2310 'International Tables Vol C Tables 4.2.6.8 and 6.1.1.4'
O O 0.0106 0.0060 'International Tables Vol C Tables 4.2.6.8 and 6.1.1.4'
Cl Cl 0.1484 0.1585 'International Tables Vol C Tables 4.2.6.8 and 6.1.1.4'

loop_
_geom_angle_atom_site_label_1
_geom_angle_atom_site_label_2
_geom_angle_atom_site_label_3
_geom_angle
O1 C1 Re1 176.7(2)
O2 C2 Re1 179.6(2)
O3 C3 Re1 177.4(2)
N1 C4 C5 122.3(2)
N1 C4 H4 118.9
C5 C4 H4 118.9
C4 C5 C6 118.6(2)
C4 C5 H5 120.7
C6 C5 H5 120.7
C7 C6 C5 119.5(2)
C7 C6 H6 120.3
C5 C6 H6 120.3
C6 C7 C8 119.8(2)
C6 C7 H7 120.1
C8 C7 H7 120.1
N1 C8 C7 120.4(2)
N1 C8 C9 115.8(2)
C7 C8 C9 123.8(2)
N2 C9 C10 121.9(2)
N2 C9 C8 116.1(2)
C10 C9 C8 122.0(2)
C9 C10 C11 119.1(2)
C9 C10 H10 120.4
C11 C10 H10 120.4
C12 C11 C10 120.3(2)
C12 C11 H11 119.8
C10 C11 H11 119.8
C11 C12 C13 118.5(2)
C11 C12 H12 120.7
C13 C12 H12 120.7
N3 C13 N2 118.1(2)
N3 C13 C12 120.7(2)
N2 C13 C12 121.2(2)
N3 C14 H14A 109.5
N3 C14 H14B 109.5
H14A C14 H14B 109.5
N3 C14 H14C 109.5
H14A C14 H14C 109.5
H14B C14 H14C 109.5
C8 N1 C4 119.3(2)
C8 N1 Re1 116.36(16)
C4 N1 Re1 123.54(16)
C13 N2 C9 118.6(2)
C13 N2 Re1 126.29(16)
C9 N2 Re1 114.47(15)
C13 N3 C14 124.2(2)
C13 N3 H3 114.(2)
C14 N3 H3 122.(2)
C1 Re1 C2 87.77(10)
C1 Re1 C3 91.10(10)
C2 Re1 C3 86.51(10)
C1 Re1 N1 96.87(9)
C2 Re1 N1 96.02(9)
C3 Re1 N1 171.71(8)
C1 Re1 N2 97.57(9)
C2 Re1 N2 169.81(9)
C3 Re1 N2 101.99(9)
N1 Re1 N2 74.79(8)
C1 Re1 Cl1 178.13(7)
C2 Re1 Cl1 91.21(7)
C3 Re1 Cl1 90.39(7)
N1 Re1 Cl1 81.68(6)
N2 Re1 Cl1 83.20(5)
N4 C15 H15A 109.5
N4 C15 H15B 109.5
H15A C15 H15B 109.5
N4 C15 H15C 109.5
H15A C15 H15C 109.5
H15B C15 H15C 109.5
N4 C16 H16A 109.5
N4 C16 H16B 109.5
H16A C16 H16B 109.5
N4 C16 H16C 109.5
H16A C16 H16C 109.5
H16B C16 H16C 109.5
O4 C17 N4 126.4(3)
O4 C17 H17 116.8
N4 C17 H17 116.8
C17 N4 C16 121.2(2)
C17 N4 C15 121.7(2)
C16 N4 C15 117.1(2)

loop_
_geom_bond_atom_site_label_1
_geom_bond_atom_site_label_2
_geom_bond_distance
C1 O1 1.158(3)
C1 Re1 1.906(2)
C2 O2 1.151(3)
C2 Re1 1.914(2)
C3 O3 1.151(3)
C3 Re1 1.923(2)
C4 N1 1.360(3)
C4 C5 1.383(3)
C4 H4 0.95
C5 C6 1.390(4)
C5 H5 0.95
C6 C7 1.377(4)
C6 H6 0.95
C7 C8 1.406(3)
C7 H7 0.95
C8 N1 1.352(3)
C8 C9 1.465(3)
C9 N2 1.373(3)
C9 C10 1.381(3)
C10 C11 1.391(4)
C10 H10 0.95
C11 C12 1.373(4)
C11 H11 0.95
C12 C13 1.423(3)
C12 H12 0.95
C13 N3 1.338(3)
C13 N2 1.359(3)
C14 N3 1.461(3)
C14 H14A 0.98
C14 H14B 0.98
C14 H14C 0.98
N1 Re1 2.175(2)
N2 Re1 2.200(2)
N3 H3 0.87(3)
Re1 Cl1 2.4861(8)
C15 N4 1.460(3)
C15 H15A 0.98
C15 H15B 0.98
C15 H15C 0.98
C16 N4 1.451(3)
C16 H16A 0.98
C16 H16B 0.98
C16 H16C 0.98
C17 O4 1.212(3)
C17 N4 1.338(3)
C17 H17 0.95

loop_
_geom_torsion_atom_site_label_1
_geom_torsion_atom_site_label_2
_geom_torsion_atom_site_label_3
_geom_torsion_atom_site_label_4
_geom_torsion
N1 C4 C5 C6 -1.3(4)
C4 C5 C6 C7 -0.5(4)
C5 C6 C7 C8 1.3(4)
C6 C7 C8 N1 -0.3(4)
C6 C7 C8 C9 179.6(2)
N1 C8 C9 N2 -1.3(3)
C7 C8 C9 N2 178.9(2)
N1 C8 C9 C10 178.7(2)
C7 C8 C9 C10 -1.1(4)
N2 C9 C10 C11 0.6(4)
C8 C9 C10 C11 -179.4(2)
C9 C10 C11 C12 -2.7(4)
C10 C11 C12 C13 0.1(4)
C11 C12 C13 N3 -175.2(2)
C11 C12 C13 N2 4.7(3)
C7 C8 N1 C4 -1.5(3)
C9 C8 N1 C4 178.7(2)
C7 C8 N1 Re1 168.90(17)
C9 C8 N1 Re1 -11.0(3)
C5 C4 N1 C8 2.3(4)
C5 C4 N1 Re1 -167.37(19)
N3 C13 N2 C9 173.2(2)
C12 C13 N2 C9 -6.7(3)
N3 C13 N2 Re1 -16.4(3)
C12 C13 N2 Re1 163.68(17)
C10 C9 N2 C13 4.0(3)
C8 C9 N2 C13 -175.97(19)
C10 C9 N2 Re1 -167.44(18)
C8 C9 N2 Re1 12.6(2)
N2 C13 N3 C14 178.7(2)
C12 C13 N3 C14 -1.4(4)
O4 C17 N4 C16 -0.3(5)
O4 C17 N4 C15 178.6(3)
